data_7045024
loop_
_publ_author_name
'Costes, Jean-Pierre'
'Dahan, Fran\,coise'
'Vendier, Laure'
'Shova, Sergiu'
'Lorusso, Giulia'
'Evangelisti, Marco'

_publ_section_title
;
 Ni<sup>II</sup>-Ln<sup>III</sup> complexes with o-vanillin as the main
 ligand: syntheses, structures, magnetic and magnetocaloric properties.
;
_journal_issue 4
_journal_name_full 'Dalton transactions (Cambridge, England : 2003)'
_journal_page_first 1106
_journal_page_last 1116
_journal_paper_doi 10.1039/c7dt04293k
_journal_volume 47
_journal_year 2018
_chemical_formula_sum 'C16 H18 Ce N3 Ni O17'
_chemical_formula_weight 723.16
_space_group_IT_number 14
_space_group_name_Hall '-P 2ybc'
_space_group_name_H-M_alt 'P 1 21/c 1'
_symmetry_cell_setting monoclinic
_symmetry_Int_Tables_number 14
_symmetry_space_group_name_Hall '-P 2ybc'
_symmetry_space_group_name_H-M 'P 1 21/c 1'
_atom_sites_solution_hydrogens geom
_atom_sites_solution_primary direct
_atom_sites_solution_secondary difmap
_audit_creation_method SHELXL-97
_audit_update_record
;
2017-10-24 deposited with the CCDC.
2017-12-11 downloaded from the CCDC.
;
_cell_angle_alpha 90.00
_cell_angle_beta 106.503(6)
_cell_angle_gamma 90.00
_cell_formula_units_Z 4
_cell_length_a 9.4537(6)
_cell_length_b 18.3586(14)
_cell_length_c 14.5970(12)
_cell_measurement_reflns_used 25
_cell_measurement_temperature 293(2)
_cell_measurement_theta_max 18.0
_cell_measurement_theta_min 14.0
_cell_volume 2429.0(3)
_computing_cell_refinement CAD4-EXPRESS
_computing_data_collection CAD4-EXPRESS
_computing_data_reduction 'MolEN (Fair, 1990)'
_computing_molecular_graphics 'ZORTEP (Zsolnai, 1996)'
_computing_structure_refinement 'SHELXL-97 (Sheldrick, 1997)'
_computing_structure_solution 'SHELXS-97 (Sheldrick, 1990)'
_diffrn_ambient_temperature 293(2)
_diffrn_measured_fraction_theta_full 0.998
_diffrn_measured_fraction_theta_max 0.998
_diffrn_measurement_device_type 'Enraf-Nonius CAD4'
_diffrn_measurement_method Omega-2Theta
_diffrn_radiation_monochromator graphite
_diffrn_radiation_source 'fine-focus sealed tube'
_diffrn_radiation_type MoK\a
_diffrn_radiation_wavelength 0.71073
_diffrn_reflns_av_R_equivalents 0.0123
_diffrn_reflns_av_sigmaI/netI 0.0215
_diffrn_reflns_limit_h_max 12
_diffrn_reflns_limit_h_min 0
_diffrn_reflns_limit_k_max 24
_diffrn_reflns_limit_k_min 0
_diffrn_reflns_limit_l_max 18
_diffrn_reflns_limit_l_min -19
_diffrn_reflns_number 6185
_diffrn_reflns_theta_full 27.97
_diffrn_reflns_theta_max 27.97
_diffrn_reflns_theta_min 1.83
_diffrn_standards_decay_% -2.3
_diffrn_standards_interval_time 120
_diffrn_standards_number 3
_exptl_absorpt_coefficient_mu 2.713
_exptl_absorpt_correction_T_max 0.9987
_exptl_absorpt_correction_T_min 0.8392
_exptl_absorpt_correction_type Psi-scans
_exptl_absorpt_process_details
;
[c.f. North, A.C.T., Phillips, D.C. and Mathews, F.S. Acta Cryst.
(1968), A24, 351-359]
;
_exptl_crystal_colour Light-green
_exptl_crystal_density_diffrn 1.977
_exptl_crystal_density_method 'not measured'
_exptl_crystal_description Parallelepiped
_exptl_crystal_F_000 1428
_exptl_crystal_size_max 0.50
_exptl_crystal_size_mid 0.35
_exptl_crystal_size_min 0.30
_refine_diff_density_max 0.551
_refine_diff_density_min -0.426
_refine_diff_density_rms 0.077
_refine_ls_extinction_method none
_refine_ls_goodness_of_fit_ref 1.129
_refine_ls_hydrogen_treatment mixed
_refine_ls_matrix_type full
_refine_ls_number_parameters 359
_refine_ls_number_reflns 5853
_refine_ls_number_restraints 0
_refine_ls_restrained_S_all 1.129
_refine_ls_R_factor_all 0.0375
_refine_ls_R_factor_gt 0.0209
_refine_ls_shift/su_max 0.005
_refine_ls_shift/su_mean 0.000
_refine_ls_structure_factor_coef Fsqd
_refine_ls_weighting_details 'w=1/[\s^2^(Fo^2^)+(0.0179P)^2^+1.7146P] where P=(Fo^2^+2Fc^2^)/3'
_refine_ls_weighting_scheme calc
_refine_ls_wR_factor_gt 0.0478
_refine_ls_wR_factor_ref 0.0577
_reflns_number_gt 4602
_reflns_number_total 5853
_reflns_threshold_expression >2sigma(I)
_cod_data_source_file c7dt04293k2.cif
_cod_data_source_block 2
_cod_depositor_comments
;
The following automatic conversions were performed:

'_symmetry_cell_setting' value 'Monoclinic' changed to 'monoclinic'
according to
/home/data/users/saulius/crontab/automatic-downloads/rss-feeds/RSC/lib/dictionaries/cif_core.dic
dictionary named 'cif_core.dic' version 2.4.2 from 2011-04-26.

'_refine_ls_weighting_scheme' value 'calc
w=1/[\s^2^(Fo^2^)+(0.0179P)^2^+1.7146P] where P=(Fo^2^+2Fc^2^)/3' was
changed to 'calc'. A new data item '_refine_ls_weighting_details' was
created with the value set to
'w=1/[\s^2^(Fo^2^)+(0.0179P)^2^+1.7146P] where P=(Fo^2^+2Fc^2^)/3'.

Automatic conversion script
Id: cif_fix_values 4973 2017-02-22 13:04:09Z antanas 

 Adding full bibliography for 7045020--7045025.cif.
;
_cod_original_sg_symbol_H-M 'P 21/c'
_cod_database_code 7045024

loop_
_symmetry_equiv_pos_as_xyz
'x, y, z'
'x, -y+1/2, z+1/2'
'-x, -y, -z'
'-x, y-1/2, -z-1/2'

loop_
_atom_site_label
_atom_site_type_symbol
_atom_site_fract_x
_atom_site_fract_y
_atom_site_fract_z
_atom_site_U_iso_or_equiv
_atom_site_adp_type
_atom_site_occupancy
_atom_site_calc_flag
_atom_site_refinement_flags
Ce Ce 0.211564(15) 0.657836(7) 0.266017(9) 0.03220(4) Uani 1 d .
Ni Ni 0.28506(4) 0.468325(18) 0.24814(2) 0.03751(8) Uani 1 d .
O1 O 0.1421(2) 0.53335(9) 0.28767(13) 0.0376(4) Uani 1 d .
C1 C 0.0350(3) 0.51154(14) 0.32276(17) 0.0379(5) Uani 1 d .
C2 C -0.0637(3) 0.56428(17) 0.3373(2) 0.0448(6) Uani 1 d .
C3 C -0.1734(4) 0.5455(2) 0.3785(3) 0.0657(9) Uani 1 d .
H3 H -0.2377 0.5809 0.3884 0.072 Uiso 1 calc R
C4 C -0.1878(4) 0.4738(2) 0.4050(3) 0.0749(11) Uani 1 d .
H4 H -0.2610 0.4617 0.4336 0.082 Uiso 1 calc R
C5 C -0.0967(4) 0.4218(2) 0.3898(3) 0.0648(9) Uani 1 d .
H5 H -0.1079 0.3741 0.4080 0.071 Uiso 1 calc R
C6 C 0.0151(3) 0.43837(17) 0.3468(2) 0.0479(7) Uani 1 d .
C7 C 0.1007(4) 0.37815(16) 0.3280(2) 0.0540(8) Uani 1 d .
H7 H 0.0804 0.3331 0.3506 0.059 Uiso 1 calc R
O3 O -0.0362(2) 0.63333(11) 0.30886(15) 0.0476(5) Uani 1 d .
C8 C -0.1352(4) 0.6905(2) 0.3183(3) 0.0686(10) Uani 1 d .
H8A H -0.1050 0.7356 0.2964 0.075 Uiso 1 calc R
H8B H -0.1332 0.6952 0.3842 0.075 Uiso 1 calc R
H8C H -0.2336 0.6788 0.2807 0.075 Uiso 1 calc R
O5 O 0.1967(2) 0.37803(11) 0.28624(16) 0.0527(5) Uani 1 d .
O2 O 0.3621(2) 0.56519(10) 0.22111(13) 0.0386(4) Uani 1 d .
C9 C 0.4552(3) 0.57460(15) 0.16961(18) 0.0382(5) Uani 1 d .
C10 C 0.4710(3) 0.64563(16) 0.13714(19) 0.0423(6) Uani 1 d .
C11 C 0.5666(4) 0.6604(2) 0.0835(2) 0.0599(8) Uani 1 d .
H11 H 0.5738 0.7074 0.0613 0.066 Uiso 1 calc R
C12 C 0.6520(4) 0.6045(2) 0.0628(3) 0.0725(11) Uani 1 d .
H12 H 0.7171 0.6143 0.0271 0.080 Uiso 1 calc R
C13 C 0.6411(4) 0.5357(2) 0.0941(3) 0.0699(10) Uani 1 d .
H13 H 0.7005 0.4992 0.0807 0.077 Uiso 1 calc R
C14 C 0.5406(3) 0.51850(18) 0.1470(2) 0.0505(7) Uani 1 d .
C15 C 0.5313(4) 0.4436(2) 0.1723(3) 0.0642(9) Uani 1 d .
H15 H 0.6016 0.4127 0.1598 0.071 Uiso 1 calc R
O4 O 0.3818(2) 0.69682(10) 0.16267(13) 0.0439(4) Uani 1 d .
C16 C 0.4105(4) 0.77209(17) 0.1484(3) 0.0627(9) Uani 1 d .
H16A H 0.3417 0.8020 0.1688 0.069 Uiso 1 calc R
H16B H 0.3997 0.7806 0.0819 0.069 Uiso 1 calc R
H16C H 0.5092 0.7841 0.1851 0.069 Uiso 1 calc R
O6 O 0.4430(3) 0.41495(12) 0.20815(17) 0.0618(6) Uani 1 d .
O7 O 0.4284(3) 0.46896(13) 0.38542(16) 0.0526(5) Uani 1 d .
H71 H 0.420(5) 0.4344(19) 0.420(3) 0.092(14) Uiso 1 d .
H72 H 0.417(5) 0.5094(18) 0.411(3) 0.087(14) Uiso 1 d .
O8 O 0.1491(3) 0.46262(13) 0.10938(17) 0.0667(7) Uani 1 d .
H81 H 0.098(4) 0.4999(17) 0.087(3) 0.079(13) Uiso 1 d .
H82 H 0.110(4) 0.4211(16) 0.093(3) 0.080(13) Uiso 1 d .
O9 O 0.0581(2) 0.60898(10) 0.09906(14) 0.0513(5) Uani 1 d .
O10 O 0.0416(3) 0.72325(11) 0.11951(15) 0.0553(5) Uani 1 d .
N1 N 0.0067(2) 0.66964(12) 0.06436(16) 0.0394(5) Uani 1 d .
O11 O -0.0720(2) 0.67540(12) -0.01713(14) 0.0527(5) Uani 1 d .
O12 O 0.3879(2) 0.61165(11) 0.42751(14) 0.0494(5) Uani 1 d .
O13 O 0.4782(2) 0.70099(12) 0.36669(15) 0.0560(5) Uani 1 d .
N2 N 0.4953(3) 0.65412(12) 0.43102(16) 0.0420(5) Uani 1 d .
O14 O 0.6103(2) 0.64974(13) 0.49598(16) 0.0624(6) Uani 1 d .
O15 O 0.1921(3) 0.79583(11) 0.28994(15) 0.0592(6) Uani 1 d .
O16 O 0.1988(3) 0.73373(12) 0.41487(15) 0.0582(5) Uani 1 d .
N3 N 0.1988(3) 0.79527(14) 0.37705(18) 0.0495(6) Uani 1 d .
O17 O 0.2055(3) 0.85118(13) 0.4222(2) 0.0797(8) Uani 1 d .

loop_
_atom_site_aniso_label
_atom_site_aniso_U_11
_atom_site_aniso_U_22
_atom_site_aniso_U_33
_atom_site_aniso_U_23
_atom_site_aniso_U_13
_atom_site_aniso_U_12
Ce 0.03866(7) 0.02711(7) 0.03105(7) -0.00037(5) 0.01028(5) 0.00051(6)
Ni 0.04595(19) 0.02895(16) 0.03742(17) 0.00099(12) 0.01148(14) 0.00470(13)
O1 0.0428(9) 0.0295(8) 0.0449(10) 0.0015(7) 0.0194(8) -0.0006(7)
C1 0.0411(13) 0.0406(13) 0.0312(12) -0.0055(10) 0.0092(10) -0.0133(11)
C2 0.0419(14) 0.0524(16) 0.0407(14) -0.0118(12) 0.0125(11) -0.0103(12)
C3 0.0524(18) 0.084(3) 0.069(2) -0.0177(19) 0.0321(17) -0.0107(18)
C4 0.069(2) 0.090(3) 0.079(2) -0.009(2) 0.042(2) -0.034(2)
C5 0.064(2) 0.067(2) 0.066(2) -0.0043(17) 0.0243(17) -0.0276(18)
C6 0.0517(16) 0.0475(16) 0.0428(14) -0.0003(12) 0.0106(12) -0.0189(13)
C7 0.065(2) 0.0360(15) 0.0530(17) 0.0033(13) 0.0041(15) -0.0174(14)
O3 0.0431(10) 0.0449(11) 0.0593(12) -0.0098(9) 0.0217(9) 0.0006(9)
C8 0.0525(19) 0.065(2) 0.091(3) -0.017(2) 0.0241(19) 0.0101(17)
O5 0.0613(13) 0.0332(10) 0.0615(13) 0.0009(9) 0.0137(11) -0.0043(9)
O2 0.0448(10) 0.0344(9) 0.0424(10) 0.0054(7) 0.0219(8) 0.0057(8)
C9 0.0331(12) 0.0471(14) 0.0342(12) 0.0004(11) 0.0092(10) 0.0010(11)
C10 0.0414(14) 0.0528(16) 0.0337(12) -0.0006(11) 0.0122(11) -0.0065(12)
C11 0.0613(19) 0.071(2) 0.0547(18) -0.0015(16) 0.0290(16) -0.0182(17)
C12 0.064(2) 0.095(3) 0.075(2) -0.010(2) 0.048(2) -0.017(2)
C13 0.0509(19) 0.097(3) 0.071(2) -0.016(2) 0.0331(17) 0.0087(19)
C14 0.0445(15) 0.0621(19) 0.0487(16) -0.0047(14) 0.0195(13) 0.0080(14)
C15 0.065(2) 0.065(2) 0.068(2) 0.0001(17) 0.0278(18) 0.0238(18)
O4 0.0541(11) 0.0404(10) 0.0418(10) 0.0055(8) 0.0212(9) -0.0067(9)
C16 0.080(2) 0.0476(18) 0.066(2) 0.0076(16) 0.0299(18) -0.0101(17)
O6 0.0725(15) 0.0499(13) 0.0693(15) 0.0045(11) 0.0303(13) 0.0212(11)
O7 0.0587(13) 0.0418(12) 0.0493(12) 0.0078(10) 0.0021(10) 0.0024(10)
O8 0.0950(19) 0.0402(12) 0.0489(13) -0.0103(10) -0.0055(12) 0.0133(13)
O9 0.0722(14) 0.0292(9) 0.0431(11) -0.0009(8) 0.0010(10) 0.0064(9)
O10 0.0701(14) 0.0333(10) 0.0526(12) -0.0060(9) 0.0014(10) 0.0084(10)
N1 0.0424(12) 0.0358(11) 0.0385(11) -0.0003(9) 0.0088(9) 0.0003(9)
O11 0.0575(13) 0.0519(12) 0.0401(10) 0.0071(9) -0.0001(9) -0.0018(10)
O12 0.0589(12) 0.0402(10) 0.0440(10) 0.0043(8) 0.0065(9) -0.0066(9)
O13 0.0579(13) 0.0596(13) 0.0465(11) 0.0139(10) 0.0083(10) -0.0096(10)
N2 0.0484(13) 0.0416(12) 0.0341(11) -0.0014(9) 0.0086(9) 0.0068(10)
O14 0.0522(12) 0.0737(16) 0.0510(13) 0.0062(11) -0.0021(10) 0.0031(11)
O15 0.0876(17) 0.0396(11) 0.0494(12) -0.0032(9) 0.0178(11) 0.0048(11)
O16 0.0776(15) 0.0537(13) 0.0474(12) -0.0068(10) 0.0247(11) -0.0061(11)
N3 0.0494(14) 0.0482(14) 0.0533(14) -0.0176(12) 0.0185(11) -0.0100(11)
O17 0.103(2) 0.0575(15) 0.0913(19) -0.0370(14) 0.0487(17) -0.0235(14)

loop_
_atom_type_symbol
_atom_type_description
_atom_type_scat_dispersion_real
_atom_type_scat_dispersion_imag
_atom_type_scat_source
C C 0.0033 0.0016 'International Tables Vol C Tables 4.2.6.8 and 6.1.1.4'
H H 0.0000 0.0000 'International Tables Vol C Tables 4.2.6.8 and 6.1.1.4'
N N 0.0061 0.0033 'International Tables Vol C Tables 4.2.6.8 and 6.1.1.4'
O O 0.0106 0.0060 'International Tables Vol C Tables 4.2.6.8 and 6.1.1.4'
Ni Ni 0.3393 1.1124 'International Tables Vol C Tables 4.2.6.8 and 6.1.1.4'
Ce Ce -0.2486 2.6331 'International Tables Vol C Tables 4.2.6.8 and 6.1.1.4'

loop_
_geom_angle_atom_site_label_1
_geom_angle_atom_site_label_2
_geom_angle_atom_site_label_3
_geom_angle
O1 Ce O2 64.88(6)
O1 Ce O15 151.52(7)
O2 Ce O15 142.95(7)
O1 Ce O10 114.79(6)
O2 Ce O10 112.21(6)
O15 Ce O10 66.54(7)
O1 Ce O4 124.81(6)
O2 Ce O4 61.86(6)
O15 Ce O4 83.54(7)
O10 Ce O4 74.52(7)
O1 Ce O12 72.74(6)
O2 Ce O12 75.11(6)
O15 Ce O12 104.43(7)
O10 Ce O12 170.96(6)
O4 Ce O12 105.75(7)
O1 Ce O16 108.43(6)
O2 Ce O16 140.21(7)
O15 Ce O16 48.67(7)
O10 Ce O16 106.04(7)
O4 Ce O16 121.23(7)
O12 Ce O16 65.86(7)
O1 Ce O9 72.48(6)
O2 Ce O9 73.76(6)
O15 Ce O9 114.98(6)
O10 Ce O9 48.44(6)
O4 Ce O9 79.91(7)
O12 Ce O9 140.58(6)
O16 Ce O9 144.42(7)
O1 Ce O3 60.97(6)
O2 Ce O3 125.13(6)
O15 Ce O3 91.91(7)
O10 Ce O3 83.66(7)
O4 Ce O3 157.74(7)
O12 Ce O3 96.49(7)
O16 Ce O3 68.81(7)
O9 Ce O3 82.36(7)
O1 Ce O13 117.36(6)
O2 Ce O13 79.68(7)
O15 Ce O13 73.97(7)
O10 Ce O13 126.21(7)
O4 Ce O13 65.90(6)
O12 Ce O13 48.28(6)
O16 Ce O13 68.98(7)
O9 Ce O13 143.80(7)
O3 Ce O13 133.62(7)
O1 Ce N3 131.63(6)
O2 Ce N3 147.91(7)
O15 Ce N3 24.28(7)
O10 Ce N3 86.88(7)
O4 Ce N3 101.95(6)
O12 Ce N3 84.23(7)
O16 Ce N3 24.46(7)
O9 Ce N3 133.67(7)
O3 Ce N3 80.86(6)
O13 Ce N3 68.26(7)
O1 Ce Ni 32.49(4)
O2 Ce Ni 32.40(4)
O15 Ce Ni 173.02(6)
O10 Ce Ni 118.78(4)
O4 Ce Ni 93.46(4)
O12 Ce Ni 70.26(4)
O16 Ce Ni 129.50(5)
O9 Ce Ni 70.48(4)
O3 Ce Ni 93.19(4)
O13 Ce Ni 99.06(5)
N3 Ce Ni 153.04(5)
O2 Ni O5 172.89(8)
O2 Ni O6 91.94(9)
O5 Ni O6 94.59(9)
O2 Ni O1 80.86(7)
O5 Ni O1 92.54(8)
O6 Ni O1 172.65(9)
O2 Ni O8 90.67(9)
O5 Ni O8 92.16(10)
O6 Ni O8 89.85(11)
O1 Ni O8 91.69(9)
O2 Ni O7 90.63(8)
O5 Ni O7 86.90(9)
O6 Ni O7 87.02(10)
O1 Ni O7 91.57(9)
O8 Ni O7 176.65(10)
O2 Ni Ce 40.44(5)
O5 Ni Ce 132.86(7)
O6 Ni Ce 132.32(7)
O1 Ni Ce 40.43(5)
O8 Ni Ce 92.36(7)
O7 Ni Ce 90.64(7)
C1 O1 Ni 125.78(16)
C1 O1 Ce 127.08(16)
Ni O1 Ce 107.07(7)
O1 C1 C2 117.8(2)
O1 C1 C6 123.7(3)
C2 C1 C6 118.5(2)
C3 C2 O3 126.1(3)
C3 C2 C1 120.5(3)
O3 C2 C1 113.4(2)
C2 C3 C4 120.2(3)
C2 C3 H3 119.9
C4 C3 H3 119.9
C5 C4 C3 120.5(3)
C5 C4 H4 119.7
C3 C4 H4 119.7
C4 C5 C6 121.1(3)
C4 C5 H5 119.4
C6 C5 H5 119.4
C5 C6 C1 119.0(3)
C5 C6 C7 116.9(3)
C1 C6 C7 124.1(3)
O5 C7 C6 129.0(3)
O5 C7 H7 115.5
C6 C7 H7 115.5
C2 O3 C8 117.2(2)
C2 O3 Ce 119.04(16)
C8 O3 Ce 123.10(19)
O3 C8 H8A 109.5
O3 C8 H8B 109.5
H8A C8 H8B 109.5
O3 C8 H8C 109.5
H8A C8 H8C 109.5
H8B C8 H8C 109.5
C7 O5 Ni 124.1(2)
C9 O2 Ni 124.52(17)
C9 O2 Ce 126.81(16)
Ni O2 Ce 107.17(7)
O2 C9 C14 123.9(3)
O2 C9 C10 117.6(2)
C14 C9 C10 118.5(2)
C11 C10 O4 124.5(3)
C11 C10 C9 121.4(3)
O4 C10 C9 114.1(2)
C10 C11 C12 119.5(3)
C10 C11 H11 120.3
C12 C11 H11 120.3
C13 C12 C11 120.6(3)
C13 C12 H12 119.7
C11 C12 H12 119.7
C12 C13 C14 121.2(3)
C12 C13 H13 119.4
C14 C13 H13 119.4
C9 C14 C13 118.8(3)
C9 C14 C15 124.2(3)
C13 C14 C15 116.9(3)
O6 C15 C14 128.4(3)
O6 C15 H15 115.8
C14 C15 H15 115.8
C10 O4 C16 117.5(2)
C10 O4 Ce 119.65(15)
C16 O4 Ce 121.51(18)
O4 C16 H16A 109.5
O4 C16 H16B 109.5
H16A C16 H16B 109.5
O4 C16 H16C 109.5
H16A C16 H16C 109.5
H16B C16 H16C 109.5
C15 O6 Ni 124.7(2)
Ni O7 H71 116(3)
Ni O7 H72 107(3)
H71 O7 H72 111(4)
Ni O8 H81 118(2)
Ni O8 H82 115(2)
H81 O8 H82 117(3)
N1 O9 Ce 96.87(14)
N1 O10 Ce 98.93(15)
O11 N1 O10 122.4(2)
O11 N1 O9 121.9(2)
O10 N1 O9 115.7(2)
N2 O12 Ce 97.77(14)
N2 O13 Ce 96.34(16)
O14 N2 O13 121.6(3)
O14 N2 O12 120.9(2)
O13 N2 O12 117.5(2)
N3 O15 Ce 98.31(17)
N3 O16 Ce 96.20(15)
O17 N3 O15 121.6(3)
O17 N3 O16 121.9(3)
O15 N3 O16 116.5(2)
O17 N3 Ce 174.8(2)
O15 N3 Ce 57.41(13)
O16 N3 Ce 59.34(13)

loop_
_geom_bond_atom_site_label_1
_geom_bond_atom_site_label_2
_geom_bond_distance
Ce O1 2.4235(17)
Ce O2 2.4247(17)
Ce O15 2.571(2)
Ce O10 2.578(2)
Ce O4 2.5997(18)
Ce O12 2.612(2)
Ce O16 2.613(2)
Ce O9 2.6154(19)
Ce O3 2.6288(19)
Ce O13 2.653(2)
Ce N3 3.020(2)
Ce Ni 3.5719(4)
Ni O2 2.0030(18)
Ni O5 2.005(2)
Ni O6 2.007(2)
Ni O1 2.0072(17)
Ni O8 2.071(2)
Ni O7 2.076(2)
O1 C1 1.320(3)
C1 C2 1.402(4)
C1 C6 1.414(4)
C2 C3 1.381(4)
C2 O3 1.382(4)
C3 C4 1.389(5)
C3 H3 0.9300
C4 C5 1.346(5)
C4 H4 0.9300
C5 C6 1.408(4)
C5 H5 0.9300
C6 C7 1.441(5)
C7 O5 1.229(4)
C7 H7 0.9300
O3 C8 1.439(4)
C8 H8A 0.9600
C8 H8B 0.9600
C8 H8C 0.9600
O2 C9 1.321(3)
C9 C14 1.404(4)
C9 C10 1.410(4)
C10 C11 1.381(4)
C10 O4 1.382(3)
C11 C12 1.391(5)
C11 H11 0.9300
C12 C13 1.356(6)
C12 H12 0.9300
C13 C14 1.420(4)
C13 H13 0.9300
C14 C15 1.433(5)
C15 O6 1.223(4)
C15 H15 0.9300
O4 C16 1.435(3)
C16 H16A 0.9600
C16 H16B 0.9600
C16 H16C 0.9600
O7 H71 0.83(4)
O7 H72 0.85(4)
O8 H81 0.85(3)
O8 H82 0.85(3)
O9 N1 1.262(3)
O10 N1 1.255(3)
N1 O11 1.215(3)
O12 N2 1.270(3)
O13 N2 1.250(3)
N2 O14 1.225(3)
O15 N3 1.255(3)
O16 N3 1.258(3)
N3 O17 1.212(3)

loop_
_geom_hbond_atom_site_label_D
_geom_hbond_atom_site_label_H
_geom_hbond_atom_site_label_A
_geom_hbond_distance_DH
_geom_hbond_distance_HA
_geom_hbond_distance_DA
_geom_hbond_angle_DHA
_geom_hbond_site_symmetry_A
O7 H71 O14 0.83(4) 2.04(4) 2.870(3) 177(4) 3_666
O7 H72 O12 0.85(4) 1.92(3) 2.742(3) 162(4) .
O8 H81 O9 0.85(3) 2.06(3) 2.812(3) 148(3) .
O8 H82 O11 0.85(3) 2.06(3) 2.865(3) 156(4) 3_565
